data_2107953
loop_
_publ_author_name
'Pascale, Lise'
'Truccato, Marco'
'Operti, Lorenza'
'Agostino, Angelo'

_publ_section_title
;
 Effect of Al and Ca co-doping, in the presence of Te, in superconducting
 YBCO whiskers growth
;
_journal_issue 5
_journal_name_full 'Acta Crystallographica Section B'
_journal_page_first 702
_journal_page_last 708
_journal_paper_doi 10.1107/S2052520616009823
_journal_volume 72
_journal_year 2016
_chemical_formula_sum 'Al0.1 Ba2 Ca0.08 Cu2.9 O6.89 Y0.92'
_chemical_formula_weight 657.02
_chemical_name_common YBCO
_space_group_IT_number 123
_symmetry_cell_setting tetragonal
_symmetry_space_group_name_Hall '-P 4 2'
_symmetry_space_group_name_H-M 'P 4/m m m'
_audit_creation_method 'Jana2006 Version : 28/04/2014'
_cell_angle_alpha 90
_cell_angle_beta 90
_cell_angle_gamma 90
_cell_formula_units_Z 1
_cell_length_a 3.8526(5)
_cell_length_b 3.8526(5)
_cell_length_c 11.6660(15)
_cell_measurement_reflns_used 671
_cell_measurement_temperature 293
_cell_measurement_theta_max 28.57
_cell_measurement_theta_min 5.23
_cell_volume 173.15(4)
_computing_cell_refinement
;
CrysAlisPro, Agilent Technologies, Version 1.171.36.28
;
_computing_data_collection
;
CrysAlisPro, Agilent Technologies, Version 1.171.36.28
;
_computing_data_reduction
;
CrysAlisPro, Agilent Technologies, Version 1.171.36.28
;
_computing_structure_refinement 'Jana2006, Version 28/04/2014'
_computing_structure_solution 'Jana2006, Version 28/04/2014'
_diffrn_ambient_temperature 293
_diffrn_detector_area_resol_mean 10.2890
_diffrn_measured_fraction_theta_full 0.98
_diffrn_measured_fraction_theta_max 0.97
_diffrn_measurement_device 'four-cycle diffractometer'
_diffrn_measurement_device_type 'Xcalibur, Ruby, Gemini ultra'
_diffrn_measurement_method '\w scans'
_diffrn_radiation_monochromator graphite
_diffrn_radiation_source 'Enhance (Mo) X-ray Source'
_diffrn_radiation_type 'Mo K\a'
_diffrn_radiation_wavelength 0.7107
_diffrn_reflns_av_R_equivalents 0.0334
_diffrn_reflns_limit_h_max 4
_diffrn_reflns_limit_h_min -5
_diffrn_reflns_limit_k_max 3
_diffrn_reflns_limit_k_min -5
_diffrn_reflns_limit_l_max 12
_diffrn_reflns_limit_l_min -15
_diffrn_reflns_number 1215
_diffrn_reflns_theta_full 28.89
_diffrn_reflns_theta_max 29.06
_diffrn_reflns_theta_min 3.49
_exptl_absorpt_coefficient_mu 27.649
_exptl_absorpt_correction_T_max 0.821
_exptl_absorpt_correction_T_min 0.127
_exptl_absorpt_correction_type integration
_exptl_absorpt_process_details
;
CrysAlisPro, Agilent Technologies,
Version 1.171.36.28 Numerical absorption correction based on gaussian
integration over a multifaceted crystal model
;
_exptl_crystal_colour 'metallic dark grey'
_exptl_crystal_density_diffrn 6.3011
_exptl_crystal_description micro-tape
_exptl_crystal_F_000 290
_exptl_crystal_size_max 0.227
_exptl_crystal_size_mid 0.015
_exptl_crystal_size_min 0.007
_refine_diff_density_max 0.47
_refine_diff_density_min -0.52
_refine_ls_extinction_method none
_refine_ls_goodness_of_fit_ref 0.92
_refine_ls_number_constraints 0
_refine_ls_number_parameters 20
_refine_ls_number_reflns 162
_refine_ls_number_restraints 0
_refine_ls_R_factor_all 0.0199
_refine_ls_R_factor_gt 0.0199
_refine_ls_shift/su_max 0.0443
_refine_ls_shift/su_mean 0.0443
_refine_ls_structure_factor_coef F
_refine_ls_weighting_details w=1/(\s^2^(F)+0.0004F^2^)
_refine_ls_weighting_scheme sigma
_refine_ls_wR_factor_gt 0.0274
_refine_ls_wR_factor_ref 0.0274
_reflns_number_gt 162
_reflns_number_total 186
_reflns_threshold_expression I>3\s(I)
_cod_data_source_file yb5010sup1.cif
_cod_data_source_block crystal_a2
_cod_depositor_comments 'Adding full bibliography for 2107952--2107953.cif.'
_cod_original_cell_volume 173.15(5)
_cod_original_formula_sum 'Al0.10 Ba2 Ca0.08 Cu2.90 O6.89 Y0.92'
_cod_database_code 2107953

loop_
_space_group_symop_operation_xyz
x,y,z
-x,-y,z
-y,x,z
y,-x,z
-x,y,-z
x,-y,-z
y,x,-z
-y,-x,-z
-x,-y,-z
x,y,-z
y,-x,-z
-y,x,-z
x,-y,z
-x,y,z
-y,-x,z
y,x,z

loop_
_atom_site_type_symbol
_atom_site_label
_atom_site_fract_x
_atom_site_fract_y
_atom_site_fract_z
_atom_site_U_iso_or_equiv
_atom_site_adp_type
_atom_site_calc_flag
_atom_site_occupancy
Ba Ba1 0.5 0.5 0.18584(6) 0.0111(2) Uani d 1
Y Y1 0.5 0.5 0.5 0.0066(4) Uani d 0.923(12)
Cu Cu1 0 0 0 0.0118(6) Uani d 0.899(12)
Cu Cu2 0 0 0.35668(12) 0.0059(3) Uani d 1
O O1 0 0 0.1555(7) 0.022(2) Uani d 1
O O2 0.5 0 0.3777(5) 0.0055(10) Uiso d 1
O O3 0 0.5 0 0.024(7) Uiso d 0.44(3)
Ca Ca1 0.5 0.5 0.5 0.0066(4) Uani d 0.077(12)
Al Al1 0 0 0 0.0118(6) Uani d 0.101(12)

loop_
_atom_site_aniso_label
_atom_site_aniso_U_11
_atom_site_aniso_U_22
_atom_site_aniso_U_33
_atom_site_aniso_U_12
_atom_site_aniso_U_13
_atom_site_aniso_U_23
_atom_site_aniso_type_symbol
Ba1 0.0120(3) 0.0120(3) 0.0093(4) 0 0 0 Ba
Y1 0.0075(6) 0.0075(6) 0.0047(9) 0 0 0 Y
Cu1 0.0158(8) 0.0158(8) 0.0036(12) 0 0 0 Cu
Cu2 0.0048(4) 0.0048(4) 0.0080(8) 0 0 0 Cu
O1 0.027(3) 0.027(3) 0.012(5) 0 0 0 O
Ca1 0.0075(6) 0.0075(6) 0.0047(9) 0 0 0 Ca
Al1 0.0158(8) 0.0158(8) 0.0036(12) 0 0 0 Al

loop_
_atom_type_symbol
_atom_type_scat_dispersion_real
_atom_type_scat_dispersion_imag
_atom_type_scat_source
Al 0.0645 0.0514 'International Tables Vol C tables 4.2.6.8 and 6.1.1.1'
Ba -0.3244 2.2819 'International Tables Vol C tables 4.2.6.8 and 6.1.1.1'
Ca 0.2262 0.3064 'International Tables Vol C tables 4.2.6.8 and 6.1.1.1'
Cu 0.3201 1.2651 'International Tables Vol C tables 4.2.6.8 and 6.1.1.1'
O 0.0106 0.0060 'International Tables Vol C tables 4.2.6.8 and 6.1.1.1'
Y -2.7962 3.5667 'International Tables Vol C tables 4.2.6.8 and 6.1.1.1'

loop_
_geom_angle_atom_site_label_1
_geom_angle_atom_site_label_2
_geom_angle_atom_site_label_3
_geom_angle_site_symmetry_1
_geom_angle_site_symmetry_3
_geom_angle
Ba1 Ba1 Ba1 1_455 1_545 90
Ba1 Ba1 Ba1 1_455 1_565 90
Ba1 Ba1 Ba1 1_455 1_655 180.0(5)
Ba1 Ba1 Ba1 1_455 5_655 90
Ba1 Ba1 Y1 1_455 . 90
Ba1 Ba1 Cu1 1_455 . 56.408(4)
Ba1 Ba1 Cu1 1_455 1_565 56.408(4)
Ba1 Ba1 Cu1 1_455 1_655 123.592(4)
Ba1 Ba1 Cu1 1_455 1_665 123.592(4)
Ba1 Ba1 Cu2 1_455 . 55.202(4)
Ba1 Ba1 Cu2 1_455 1_565 55.202(4)
Ba1 Ba1 Cu2 1_455 1_655 124.798(4)
Ba1 Ba1 Cu2 1_455 1_665 124.798(4)
Ba1 Ba1 O1 1_455 . 45.474(5)
Ba1 Ba1 O1 1_455 1_565 45.474(5)
Ba1 Ba1 O1 1_455 1_655 134.526(5)
Ba1 Ba1 O1 1_455 1_665 134.526(5)
Ba1 Ba1 Ca1 1_455 . 90
Ba1 Ba1 Al1 1_455 . 56.408(4)
Ba1 Ba1 Al1 1_455 1_565 56.408(4)
Ba1 Ba1 Al1 1_455 1_655 123.592(4)
Ba1 Ba1 Al1 1_455 1_665 123.592(4)
Ba1 Ba1 Ba1 1_545 1_565 180.0(5)
Ba1 Ba1 Ba1 1_545 1_655 90
Ba1 Ba1 Ba1 1_545 5_655 90
Ba1 Ba1 Y1 1_545 . 90
Ba1 Ba1 Cu1 1_545 . 56.408(4)
Ba1 Ba1 Cu1 1_545 1_565 123.592(4)
Ba1 Ba1 Cu1 1_545 1_655 56.408(4)
Ba1 Ba1 Cu1 1_545 1_665 123.592(4)
Ba1 Ba1 Cu2 1_545 . 55.202(4)
Ba1 Ba1 Cu2 1_545 1_565 124.798(4)
Ba1 Ba1 Cu2 1_545 1_655 55.202(4)
Ba1 Ba1 Cu2 1_545 1_665 124.798(4)
Ba1 Ba1 O1 1_545 . 45.474(5)
Ba1 Ba1 O1 1_545 1_565 134.526(5)
Ba1 Ba1 O1 1_545 1_655 45.474(5)
Ba1 Ba1 O1 1_545 1_665 134.526(5)
Ba1 Ba1 Ca1 1_545 . 90
Ba1 Ba1 Al1 1_545 . 56.408(4)
Ba1 Ba1 Al1 1_545 1_565 123.592(4)
Ba1 Ba1 Al1 1_545 1_655 56.408(4)
Ba1 Ba1 Al1 1_545 1_665 123.592(4)
Ba1 Ba1 Ba1 1_565 1_655 90
Ba1 Ba1 Ba1 1_565 5_655 90
Ba1 Ba1 Y1 1_565 . 90
Ba1 Ba1 Cu1 1_565 . 123.592(4)
Ba1 Ba1 Cu1 1_565 1_565 56.408(4)
Ba1 Ba1 Cu1 1_565 1_655 123.592(4)
Ba1 Ba1 Cu1 1_565 1_665 56.408(4)
Ba1 Ba1 Cu2 1_565 . 124.798(4)
Ba1 Ba1 Cu2 1_565 1_565 55.202(4)
Ba1 Ba1 Cu2 1_565 1_655 124.798(4)
Ba1 Ba1 Cu2 1_565 1_665 55.202(4)
Ba1 Ba1 O1 1_565 . 134.526(5)
Ba1 Ba1 O1 1_565 1_565 45.474(5)
Ba1 Ba1 O1 1_565 1_655 134.526(5)
Ba1 Ba1 O1 1_565 1_665 45.474(5)
Ba1 Ba1 Ca1 1_565 . 90
Ba1 Ba1 Al1 1_565 . 123.592(4)
Ba1 Ba1 Al1 1_565 1_565 56.408(4)
Ba1 Ba1 Al1 1_565 1_655 123.592(4)
Ba1 Ba1 Al1 1_565 1_665 56.408(4)
Ba1 Ba1 Ba1 1_655 5_655 90
Ba1 Ba1 Y1 1_655 . 90
Ba1 Ba1 Cu1 1_655 . 123.592(4)
Ba1 Ba1 Cu1 1_655 1_565 123.592(4)
Ba1 Ba1 Cu1 1_655 1_655 56.408(4)
Ba1 Ba1 Cu1 1_655 1_665 56.408(4)
Ba1 Ba1 Cu2 1_655 . 124.798(4)
Ba1 Ba1 Cu2 1_655 1_565 124.798(4)
Ba1 Ba1 Cu2 1_655 1_655 55.202(4)
Ba1 Ba1 Cu2 1_655 1_665 55.202(4)
Ba1 Ba1 O1 1_655 . 134.526(5)
Ba1 Ba1 O1 1_655 1_565 134.526(5)
Ba1 Ba1 O1 1_655 1_655 45.474(5)
Ba1 Ba1 O1 1_655 1_665 45.474(5)
Ba1 Ba1 Ca1 1_655 . 90
Ba1 Ba1 Al1 1_655 . 123.592(4)
Ba1 Ba1 Al1 1_655 1_565 123.592(4)
Ba1 Ba1 Al1 1_655 1_655 56.408(4)
Ba1 Ba1 Al1 1_655 1_665 56.408(4)
Ba1 Ba1 Y1 5_655 . 180.0(5)
Ba1 Ba1 Cu1 5_655 . 51.486(4)
Ba1 Ba1 Cu1 5_655 1_565 51.486(4)
Ba1 Ba1 Cu1 5_655 1_655 51.486(4)
Ba1 Ba1 Cu1 5_655 1_665 51.486(4)
Ba1 Ba1 Cu2 5_655 . 126.189(4)
Ba1 Ba1 Cu2 5_655 1_565 126.189(4)
Ba1 Ba1 Cu2 5_655 1_655 126.189(4)
Ba1 Ba1 Cu2 5_655 1_665 126.189(4)
Ba1 Ba1 O1 5_655 . 82.6064(12)
Ba1 Ba1 O1 5_655 1_565 82.6064(12)
Ba1 Ba1 O1 5_655 1_655 82.6064(12)
Ba1 Ba1 O1 5_655 1_665 82.6064(12)
Ba1 Ba1 Ca1 5_655 . 180.0(5)
Ba1 Ba1 Al1 5_655 . 51.486(4)
Ba1 Ba1 Al1 5_655 1_565 51.486(4)
Ba1 Ba1 Al1 5_655 1_655 51.486(4)
Ba1 Ba1 Al1 5_655 1_665 51.486(4)
Y1 Ba1 Cu1 . . 128.514(4)
Y1 Ba1 Cu1 . 1_565 128.514(4)
Y1 Ba1 Cu1 . 1_655 128.514(4)
Y1 Ba1 Cu1 . 1_665 128.514(4)
Y1 Ba1 Cu2 . . 53.811(4)
Y1 Ba1 Cu2 . 1_565 53.811(4)
Y1 Ba1 Cu2 . 1_655 53.811(4)
Y1 Ba1 Cu2 . 1_665 53.811(4)
Y1 Ba1 O1 . . 97.3936(12)
Y1 Ba1 O1 . 1_565 97.3936(12)
Y1 Ba1 O1 . 1_655 97.3936(12)
Y1 Ba1 O1 . 1_665 97.3936(12)
Y1 Ba1 Ca1 . . 0.0(5)
Y1 Ba1 Al1 . . 128.514(4)
Y1 Ba1 Al1 . 1_565 128.514(4)
Y1 Ba1 Al1 . 1_655 128.514(4)
Y1 Ba1 Al1 . 1_665 128.514(4)
Cu1 Ba1 Cu1 . 1_565 67.185(8)
Cu1 Ba1 Cu1 . 1_655 67.185(8)
Cu1 Ba1 Cu1 . 1_665 102.972(9)
Cu1 Ba1 Cu2 . . 74.703(9)
Cu1 Ba1 Cu2 . 1_565 111.572(8)
Cu1 Ba1 Cu2 . 1_655 111.572(8)
Cu1 Ba1 Cu2 . 1_665 177.68
Cu1 Ba1 O1 . . 31.120(3)
Cu1 Ba1 O1 . 1_565 85.404(8)
Cu1 Ba1 O1 . 1_655 85.404(8)
Cu1 Ba1 O1 . 1_665 134.092(6)
Cu1 Ba1 Ca1 . . 128.514(4)
Cu1 Ba1 Al1 . . 0.0(5)
Cu1 Ba1 Al1 . 1_565 67.185(8)
Cu1 Ba1 Al1 . 1_655 67.185(8)
Cu1 Ba1 Al1 . 1_665 102.972(9)
Cu1 Ba1 Cu1 1_565 1_655 102.972(9)
Cu1 Ba1 Cu1 1_565 1_665 67.185(8)
Cu1 Ba1 Cu2 1_565 . 111.572(8)
Cu1 Ba1 Cu2 1_565 1_565 74.703(9)
Cu1 Ba1 Cu2 1_565 1_655 177.68
Cu1 Ba1 Cu2 1_565 1_665 111.572(8)
Cu1 Ba1 O1 1_565 . 85.404(8)
Cu1 Ba1 O1 1_565 1_565 31.120(3)
Cu1 Ba1 O1 1_565 1_655 134.092(6)
Cu1 Ba1 O1 1_565 1_665 85.404(8)
Cu1 Ba1 Ca1 1_565 . 128.514(4)
Cu1 Ba1 Al1 1_565 . 67.185(8)
Cu1 Ba1 Al1 1_565 1_565 0.0(5)
Cu1 Ba1 Al1 1_565 1_655 102.972(9)
Cu1 Ba1 Al1 1_565 1_665 67.185(8)
Cu1 Ba1 Cu1 1_655 1_665 67.185(8)
Cu1 Ba1 Cu2 1_655 . 111.572(8)
Cu1 Ba1 Cu2 1_655 1_565 177.68
Cu1 Ba1 Cu2 1_655 1_655 74.703(9)
Cu1 Ba1 Cu2 1_655 1_665 111.572(8)
Cu1 Ba1 O1 1_655 . 85.404(8)
Cu1 Ba1 O1 1_655 1_565 134.092(6)
Cu1 Ba1 O1 1_655 1_655 31.120(3)
Cu1 Ba1 O1 1_655 1_665 85.404(8)
Cu1 Ba1 Ca1 1_655 . 128.514(4)
Cu1 Ba1 Al1 1_655 . 67.185(8)
Cu1 Ba1 Al1 1_655 1_565 102.972(9)
Cu1 Ba1 Al1 1_655 1_655 0.0(5)
Cu1 Ba1 Al1 1_655 1_665 67.185(8)
Cu1 Ba1 Cu2 1_665 . 177.68
Cu1 Ba1 Cu2 1_665 1_565 111.572(8)
Cu1 Ba1 Cu2 1_665 1_655 111.572(8)
Cu1 Ba1 Cu2 1_665 1_665 74.703(9)
Cu1 Ba1 O1 1_665 . 134.092(6)
Cu1 Ba1 O1 1_665 1_565 85.404(8)
Cu1 Ba1 O1 1_665 1_655 85.404(8)
Cu1 Ba1 O1 1_665 1_665 31.120(3)
Cu1 Ba1 Ca1 1_665 . 128.514(4)
Cu1 Ba1 Al1 1_665 . 102.972(9)
Cu1 Ba1 Al1 1_665 1_565 67.185(8)
Cu1 Ba1 Al1 1_665 1_655 67.185(8)
Cu1 Ba1 Al1 1_665 1_665 0.0(5)
Cu2 Ba1 Cu2 . 1_565 69.596(9)
Cu2 Ba1 Cu2 . 1_655 69.596(9)
Cu2 Ba1 Cu2 . 1_665 107.622(9)
Cu2 Ba1 O1 . . 43.583(5)
Cu2 Ba1 O1 . 1_565 94.358(9)
Cu2 Ba1 O1 . 1_655 94.358(9)
Cu2 Ba1 O1 . 1_665 151.204(3)
Cu2 Ba1 Ca1 . . 53.811(4)
Cu2 Ba1 Al1 . . 74.703(9)
Cu2 Ba1 Al1 . 1_565 111.572(8)
Cu2 Ba1 Al1 . 1_655 111.572(8)
Cu2 Ba1 Al1 . 1_665 177.68
Cu2 Ba1 Cu2 1_565 1_655 107.622(9)
Cu2 Ba1 Cu2 1_565 1_665 69.596(9)
Cu2 Ba1 O1 1_565 . 94.358(9)
Cu2 Ba1 O1 1_565 1_565 43.583(5)
Cu2 Ba1 O1 1_565 1_655 151.204(3)
Cu2 Ba1 O1 1_565 1_665 94.358(9)
Cu2 Ba1 Ca1 1_565 . 53.811(4)
Cu2 Ba1 Al1 1_565 . 111.572(8)
Cu2 Ba1 Al1 1_565 1_565 74.703(9)
Cu2 Ba1 Al1 1_565 1_655 177.68
Cu2 Ba1 Al1 1_565 1_665 111.572(8)
Cu2 Ba1 Cu2 1_655 1_665 69.596(9)
Cu2 Ba1 O1 1_655 . 94.358(9)
Cu2 Ba1 O1 1_655 1_565 151.204(3)
Cu2 Ba1 O1 1_655 1_655 43.583(5)
Cu2 Ba1 O1 1_655 1_665 94.358(9)
Cu2 Ba1 Ca1 1_655 . 53.811(4)
Cu2 Ba1 Al1 1_655 . 111.572(8)
Cu2 Ba1 Al1 1_655 1_565 177.68
Cu2 Ba1 Al1 1_655 1_655 74.703(9)
Cu2 Ba1 Al1 1_655 1_665 111.572(8)
Cu2 Ba1 O1 1_665 . 151.204(3)
Cu2 Ba1 O1 1_665 1_565 94.358(9)
Cu2 Ba1 O1 1_665 1_655 94.358(9)
Cu2 Ba1 O1 1_665 1_665 43.583(5)
Cu2 Ba1 Ca1 1_665 . 53.811(4)
Cu2 Ba1 Al1 1_665 . 177.68
Cu2 Ba1 Al1 1_665 1_565 111.572(8)
Cu2 Ba1 Al1 1_665 1_655 111.572(8)
Cu2 Ba1 Al1 1_665 1_665 74.703(9)
O1 Ba1 O1 . 1_565 89.051(10)
O1 Ba1 O1 . 1_655 89.051(10)
O1 Ba1 O1 . 1_665 165.213(2)
O1 Ba1 Ca1 . . 97.3936(12)
O1 Ba1 Al1 . . 31.120(3)
O1 Ba1 Al1 . 1_565 85.404(8)
O1 Ba1 Al1 . 1_655 85.404(8)
O1 Ba1 Al1 . 1_665 134.092(6)
O1 Ba1 O1 1_565 1_655 165.213(2)
O1 Ba1 O1 1_565 1_665 89.051(10)
O1 Ba1 Ca1 1_565 . 97.3936(12)
O1 Ba1 Al1 1_565 . 85.404(8)
O1 Ba1 Al1 1_565 1_565 31.120(3)
O1 Ba1 Al1 1_565 1_655 134.092(6)
O1 Ba1 Al1 1_565 1_665 85.404(8)
O1 Ba1 O1 1_655 1_665 89.051(10)
O1 Ba1 Ca1 1_655 . 97.3936(12)
O1 Ba1 Al1 1_655 . 85.404(8)
O1 Ba1 Al1 1_655 1_565 134.092(6)
O1 Ba1 Al1 1_655 1_655 31.120(3)
O1 Ba1 Al1 1_655 1_665 85.404(8)
O1 Ba1 Ca1 1_665 . 97.3936(12)
O1 Ba1 Al1 1_665 . 134.092(6)
O1 Ba1 Al1 1_665 1_565 85.404(8)
O1 Ba1 Al1 1_665 1_655 85.404(8)
O1 Ba1 Al1 1_665 1_665 31.120(3)
Ca1 Ba1 Al1 . . 128.514(4)
Ca1 Ba1 Al1 . 1_565 128.514(4)
Ca1 Ba1 Al1 . 1_655 128.514(4)
Ca1 Ba1 Al1 . 1_665 128.514(4)
Al1 Ba1 Al1 . 1_565 67.185(8)
Al1 Ba1 Al1 . 1_655 67.185(8)
Al1 Ba1 Al1 . 1_665 102.972(9)
Al1 Ba1 Al1 1_565 1_655 102.972(9)
Al1 Ba1 Al1 1_565 1_665 67.185(8)
Al1 Ba1 Al1 1_655 1_665 67.185(8)
Ba1 Y1 Ba1 . 5_656 180.0(5)
Ba1 Y1 Cu2 . . 58.461(4)
Ba1 Y1 Cu2 . 1_565 58.461(4)
Ba1 Y1 Cu2 . 1_655 58.461(4)
Ba1 Y1 Cu2 . 1_665 58.461(4)
Ba1 Y1 Cu2 . 5_556 121.539(4)
Ba1 Y1 Cu2 . 5_566 121.539(4)
Ba1 Y1 Cu2 . 5_656 121.539(4)
Ba1 Y1 Cu2 . 5_666 121.539(4)
Ba1 Y1 O2 . . 53.462(5)
Ba1 Y1 O2 . 1_565 53.462(5)
Ba1 Y1 O2 . 3_555 53.462(5)
Ba1 Y1 O2 . 3_655 53.462(5)
Ba1 Y1 O2 . 5_656 126.538(5)
Ba1 Y1 O2 . 5_666 126.538(5)
Ba1 Y1 O2 . 7_556 126.538(5)
Ba1 Y1 O2 . 7_656 126.538(5)
Ba1 Y1 Ca1 . 1_455 90
Ba1 Y1 Ca1 . 1_545 90
Ba1 Y1 Ca1 . . 0
Ba1 Y1 Ca1 . 1_565 90
Ba1 Y1 Ca1 . 1_655 90
Ba1 Y1 Cu2 5_656 . 121.539(4)
Ba1 Y1 Cu2 5_656 1_565 121.539(4)
Ba1 Y1 Cu2 5_656 1_655 121.539(4)
Ba1 Y1 Cu2 5_656 1_665 121.539(4)
Ba1 Y1 Cu2 5_656 5_556 58.461(4)
Ba1 Y1 Cu2 5_656 5_566 58.461(4)
Ba1 Y1 Cu2 5_656 5_656 58.461(4)
Ba1 Y1 Cu2 5_656 5_666 58.461(4)
Ba1 Y1 O2 5_656 . 126.538(5)
Ba1 Y1 O2 5_656 1_565 126.538(5)
Ba1 Y1 O2 5_656 3_555 126.538(5)
Ba1 Y1 O2 5_656 3_655 126.538(5)
Ba1 Y1 O2 5_656 5_656 53.462(5)
Ba1 Y1 O2 5_656 5_666 53.462(5)
Ba1 Y1 O2 5_656 7_556 53.462(5)
Ba1 Y1 O2 5_656 7_656 53.462(5)
Ba1 Y1 Ca1 5_656 1_455 90
Ba1 Y1 Ca1 5_656 1_545 90
Ba1 Y1 Ca1 5_656 . 0
Ba1 Y1 Ca1 5_656 1_565 90
Ba1 Y1 Ca1 5_656 1_655 90
Cu2 Y1 Cu2 . 1_565 74.120(9)
Cu2 Y1 Cu2 . 1_655 74.120(9)
Cu2 Y1 Cu2 . 1_665 116.921(8)
Cu2 Y1 Cu2 . 5_556 63.079(8)
Cu2 Y1 Cu2 . 5_566 105.880(9)
Cu2 Y1 Cu2 . 5_656 105.880(9)
Cu2 Y1 Cu2 . 5_666 180.0(5)
Cu2 Y1 O2 . . 37.285(4)
Cu2 Y1 O2 . 1_565 99.950(8)
Cu2 Y1 O2 . 3_555 37.285(4)
Cu2 Y1 O2 . 3_655 99.950(8)
Cu2 Y1 O2 . 5_656 80.050(8)
Cu2 Y1 O2 . 5_666 142.715(4)
Cu2 Y1 O2 . 7_556 80.050(8)
Cu2 Y1 O2 . 7_656 142.715(4)
Cu2 Y1 Ca1 . 1_455 52.940(4)
Cu2 Y1 Ca1 . 1_545 52.940(4)
Cu2 Y1 Ca1 . . 0
Cu2 Y1 Ca1 . 1_565 127.060(4)
Cu2 Y1 Ca1 . 1_655 127.060(4)
Cu2 Y1 Cu2 1_565 1_655 116.921(8)
Cu2 Y1 Cu2 1_565 1_665 74.120(9)
Cu2 Y1 Cu2 1_565 5_556 105.880(9)
Cu2 Y1 Cu2 1_565 5_566 63.079(8)
Cu2 Y1 Cu2 1_565 5_656 180.0(5)
Cu2 Y1 Cu2 1_565 5_666 105.880(9)
Cu2 Y1 O2 1_565 . 99.950(8)
Cu2 Y1 O2 1_565 1_565 37.285(4)
Cu2 Y1 O2 1_565 3_555 37.285(4)
Cu2 Y1 O2 1_565 3_655 99.950(8)
Cu2 Y1 O2 1_565 5_656 142.715(4)
Cu2 Y1 O2 1_565 5_666 80.050(8)
Cu2 Y1 O2 1_565 7_556 80.050(8)
Cu2 Y1 O2 1_565 7_656 142.715(4)
Cu2 Y1 Ca1 1_565 1_455 52.940(4)
Cu2 Y1 Ca1 1_565 1_545 127.060(4)
Cu2 Y1 Ca1 1_565 . 0
Cu2 Y1 Ca1 1_565 1_565 52.940(4)
Cu2 Y1 Ca1 1_565 1_655 127.060(4)
Cu2 Y1 Cu2 1_655 1_665 74.120(9)
Cu2 Y1 Cu2 1_655 5_556 105.880(9)
Cu2 Y1 Cu2 1_655 5_566 180.0(5)
Cu2 Y1 Cu2 1_655 5_656 63.079(8)
Cu2 Y1 Cu2 1_655 5_666 105.880(9)
Cu2 Y1 O2 1_655 . 37.285(4)
Cu2 Y1 O2 1_655 1_565 99.950(8)
Cu2 Y1 O2 1_655 3_555 99.950(8)
Cu2 Y1 O2 1_655 3_655 37.285(4)
Cu2 Y1 O2 1_655 5_656 80.050(8)
Cu2 Y1 O2 1_655 5_666 142.715(4)
Cu2 Y1 O2 1_655 7_556 142.715(4)
Cu2 Y1 O2 1_655 7_656 80.050(8)
Cu2 Y1 Ca1 1_655 1_455 127.060(4)
Cu2 Y1 Ca1 1_655 1_545 52.940(4)
Cu2 Y1 Ca1 1_655 . 0
Cu2 Y1 Ca1 1_655 1_565 127.060(4)
Cu2 Y1 Ca1 1_655 1_655 52.940(4)
Cu2 Y1 Cu2 1_665 5_556 180.0(5)
Cu2 Y1 Cu2 1_665 5_566 105.880(9)
Cu2 Y1 Cu2 1_665 5_656 105.880(9)
Cu2 Y1 Cu2 1_665 5_666 63.079(8)
Cu2 Y1 O2 1_665 . 99.950(8)
Cu2 Y1 O2 1_665 1_565 37.285(4)
Cu2 Y1 O2 1_665 3_555 99.950(8)
Cu2 Y1 O2 1_665 3_655 37.285(4)
Cu2 Y1 O2 1_665 5_656 142.715(4)
Cu2 Y1 O2 1_665 5_666 80.050(8)
Cu2 Y1 O2 1_665 7_556 142.715(4)
Cu2 Y1 O2 1_665 7_656 80.050(8)
Cu2 Y1 Ca1 1_665 1_455 127.060(4)
Cu2 Y1 Ca1 1_665 1_545 127.060(4)
Cu2 Y1 Ca1 1_665 . 0
Cu2 Y1 Ca1 1_665 1_565 52.940(4)
Cu2 Y1 Ca1 1_665 1_655 52.940(4)
Cu2 Y1 Cu2 5_556 5_566 74.120(9)
Cu2 Y1 Cu2 5_556 5_656 74.120(9)
Cu2 Y1 Cu2 5_556 5_666 116.921(8)
Cu2 Y1 O2 5_556 . 80.050(8)
Cu2 Y1 O2 5_556 1_565 142.715(4)
Cu2 Y1 O2 5_556 3_555 80.050(8)
Cu2 Y1 O2 5_556 3_655 142.715(4)
Cu2 Y1 O2 5_556 5_656 37.285(4)
Cu2 Y1 O2 5_556 5_666 99.950(8)
Cu2 Y1 O2 5_556 7_556 37.285(4)
Cu2 Y1 O2 5_556 7_656 99.950(8)
Cu2 Y1 Ca1 5_556 1_455 52.940(4)
Cu2 Y1 Ca1 5_556 1_545 52.940(4)
Cu2 Y1 Ca1 5_556 . 0
Cu2 Y1 Ca1 5_556 1_565 127.060(4)
Cu2 Y1 Ca1 5_556 1_655 127.060(4)
Cu2 Y1 Cu2 5_566 5_656 116.921(8)
Cu2 Y1 Cu2 5_566 5_666 74.120(9)
Cu2 Y1 O2 5_566 . 142.715(4)
Cu2 Y1 O2 5_566 1_565 80.050(8)
Cu2 Y1 O2 5_566 3_555 80.050(8)
Cu2 Y1 O2 5_566 3_655 142.715(4)
Cu2 Y1 O2 5_566 5_656 99.950(8)
Cu2 Y1 O2 5_566 5_666 37.285(4)
Cu2 Y1 O2 5_566 7_556 37.285(4)
Cu2 Y1 O2 5_566 7_656 99.950(8)
Cu2 Y1 Ca1 5_566 1_455 52.940(4)
Cu2 Y1 Ca1 5_566 1_545 127.060(4)
Cu2 Y1 Ca1 5_566 . 0
Cu2 Y1 Ca1 5_566 1_565 52.940(4)
Cu2 Y1 Ca1 5_566 1_655 127.060(4)
Cu2 Y1 Cu2 5_656 5_666 74.120(9)
Cu2 Y1 O2 5_656 . 80.050(8)
Cu2 Y1 O2 5_656 1_565 142.715(4)
Cu2 Y1 O2 5_656 3_555 142.715(4)
Cu2 Y1 O2 5_656 3_655 80.050(8)
Cu2 Y1 O2 5_656 5_656 37.285(4)
Cu2 Y1 O2 5_656 5_666 99.950(8)
Cu2 Y1 O2 5_656 7_556 99.950(8)
Cu2 Y1 O2 5_656 7_656 37.285(4)
Cu2 Y1 Ca1 5_656 1_455 127.060(4)
Cu2 Y1 Ca1 5_656 1_545 52.940(4)
Cu2 Y1 Ca1 5_656 . 0
Cu2 Y1 Ca1 5_656 1_565 127.060(4)
Cu2 Y1 Ca1 5_656 1_655 52.940(4)
Cu2 Y1 O2 5_666 . 142.715(4)
Cu2 Y1 O2 5_666 1_565 80.050(8)
Cu2 Y1 O2 5_666 3_555 142.715(4)
Cu2 Y1 O2 5_666 3_655 80.050(8)
Cu2 Y1 O2 5_666 5_656 99.950(8)
Cu2 Y1 O2 5_666 5_666 37.285(4)
Cu2 Y1 O2 5_666 7_556 99.950(8)
Cu2 Y1 O2 5_666 7_656 37.285(4)
Cu2 Y1 Ca1 5_666 1_455 127.060(4)
Cu2 Y1 Ca1 5_666 1_545 127.060(4)
Cu2 Y1 Ca1 5_666 . 0
Cu2 Y1 Ca1 5_666 1_565 52.940(4)
Cu2 Y1 Ca1 5_666 1_655 52.940(4)
O2 Y1 O2 . 1_565 106.924(10)
O2 Y1 O2 . 3_555 69.240(4)
O2 Y1 O2 . 3_655 69.240(4)
O2 Y1 O2 . 5_656 73.076(10)
O2 Y1 O2 . 5_666 180.0(5)
O2 Y1 O2 . 7_556 110.760(4)
O2 Y1 O2 . 7_656 110.760(4)
O2 Y1 Ca1 . 1_455 90
O2 Y1 Ca1 . 1_545 36.538(5)
O2 Y1 Ca1 . . 0
O2 Y1 Ca1 . 1_565 143.462(5)
O2 Y1 Ca1 . 1_655 90
O2 Y1 O2 1_565 3_555 69.240(4)
O2 Y1 O2 1_565 3_655 69.240(4)
O2 Y1 O2 1_565 5_656 180.0(5)
O2 Y1 O2 1_565 5_666 73.076(10)
O2 Y1 O2 1_565 7_556 110.760(4)
O2 Y1 O2 1_565 7_656 110.760(4)
O2 Y1 Ca1 1_565 1_455 90
O2 Y1 Ca1 1_565 1_545 143.462(5)
O2 Y1 Ca1 1_565 . 0
O2 Y1 Ca1 1_565 1_565 36.538(5)
O2 Y1 Ca1 1_565 1_655 90
O2 Y1 O2 3_555 3_655 106.924(10)
O2 Y1 O2 3_555 5_656 110.760(4)
O2 Y1 O2 3_555 5_666 110.760(4)
O2 Y1 O2 3_555 7_556 73.076(10)
O2 Y1 O2 3_555 7_656 180.0(5)
O2 Y1 Ca1 3_555 1_455 36.538(5)
O2 Y1 Ca1 3_555 1_545 90
O2 Y1 Ca1 3_555 . 0
O2 Y1 Ca1 3_555 1_565 90
O2 Y1 Ca1 3_555 1_655 143.462(5)
O2 Y1 O2 3_655 5_656 110.760(4)
O2 Y1 O2 3_655 5_666 110.760(4)
O2 Y1 O2 3_655 7_556 180.0(5)
O2 Y1 O2 3_655 7_656 73.076(10)
O2 Y1 Ca1 3_655 1_455 143.462(5)
O2 Y1 Ca1 3_655 1_545 90
O2 Y1 Ca1 3_655 . 0
O2 Y1 Ca1 3_655 1_565 90
O2 Y1 Ca1 3_655 1_655 36.538(5)
O2 Y1 O2 5_656 5_666 106.924(10)
O2 Y1 O2 5_656 7_556 69.240(4)
O2 Y1 O2 5_656 7_656 69.240(4)
O2 Y1 Ca1 5_656 1_455 90
O2 Y1 Ca1 5_656 1_545 36.538(5)
O2 Y1 Ca1 5_656 . 0
O2 Y1 Ca1 5_656 1_565 143.462(5)
O2 Y1 Ca1 5_656 1_655 90
O2 Y1 O2 5_666 7_556 69.240(4)
O2 Y1 O2 5_666 7_656 69.240(4)
O2 Y1 Ca1 5_666 1_455 90
O2 Y1 Ca1 5_666 1_545 143.462(5)
O2 Y1 Ca1 5_666 . 0
O2 Y1 Ca1 5_666 1_565 36.538(5)
O2 Y1 Ca1 5_666 1_655 90
O2 Y1 O2 7_556 7_656 106.924(10)
O2 Y1 Ca1 7_556 1_455 36.538(5)
O2 Y1 Ca1 7_556 1_545 90
O2 Y1 Ca1 7_556 . 0
O2 Y1 Ca1 7_556 1_565 90
O2 Y1 Ca1 7_556 1_655 143.462(5)
O2 Y1 Ca1 7_656 1_455 143.462(5)
O2 Y1 Ca1 7_656 1_545 90
O2 Y1 Ca1 7_656 . 0
O2 Y1 Ca1 7_656 1_565 90
O2 Y1 Ca1 7_656 1_655 36.538(5)
Ca1 Y1 Ca1 1_455 1_545 90
Ca1 Y1 Ca1 1_455 . 0
Ca1 Y1 Ca1 1_455 1_565 90
Ca1 Y1 Ca1 1_455 1_655 180.0(5)
Ca1 Y1 Ca1 1_545 . 0
Ca1 Y1 Ca1 1_545 1_565 180.0(5)
Ca1 Y1 Ca1 1_545 1_655 90
Ca1 Y1 Ca1 . 1_565 0
Ca1 Y1 Ca1 . 1_655 0
Ca1 Y1 Ca1 1_565 1_655 90
Ba1 Cu1 Ba1 1_445 1_455 67.185(8)
Ba1 Cu1 Ba1 1_445 1_545 67.185(8)
Ba1 Cu1 Ba1 1_445 . 102.972(9)
Ba1 Cu1 Ba1 1_445 5_545 77.028(9)
Ba1 Cu1 Ba1 1_445 5_555 112.815(8)
Ba1 Cu1 Ba1 1_445 5_645 112.815(8)
Ba1 Cu1 Ba1 1_445 5_655 180.0(5)
Ba1 Cu1 O1 1_445 . 51.486(4)
Ba1 Cu1 O1 1_445 5_555 128.514(4)
Ba1 Cu1 O3 1_445 1_545 56.408(4)
Ba1 Cu1 O3 1_445 . 123.592(4)
Ba1 Cu1 O3 1_445 3_555 56.408(4)
Ba1 Cu1 O3 1_445 3_655 123.592(4)
Ba1 Cu1 Al1 1_445 . 0
Ba1 Cu1 Ba1 1_455 1_545 102.972(9)
Ba1 Cu1 Ba1 1_455 . 67.185(8)
Ba1 Cu1 Ba1 1_455 5_545 112.815(8)
Ba1 Cu1 Ba1 1_455 5_555 77.028(9)
Ba1 Cu1 Ba1 1_455 5_645 180.0(5)
Ba1 Cu1 Ba1 1_455 5_655 112.815(8)
Ba1 Cu1 O1 1_455 . 51.486(4)
Ba1 Cu1 O1 1_455 5_555 128.514(4)
Ba1 Cu1 O3 1_455 1_545 123.592(4)
Ba1 Cu1 O3 1_455 . 56.408(4)
Ba1 Cu1 O3 1_455 3_555 56.408(4)
Ba1 Cu1 O3 1_455 3_655 123.592(4)
Ba1 Cu1 Al1 1_455 . 0
Ba1 Cu1 Ba1 1_545 . 67.185(8)
Ba1 Cu1 Ba1 1_545 5_545 112.815(8)
Ba1 Cu1 Ba1 1_545 5_555 180.0(5)
Ba1 Cu1 Ba1 1_545 5_645 77.028(9)
Ba1 Cu1 Ba1 1_545 5_655 112.815(8)
Ba1 Cu1 O1 1_545 . 51.486(4)
Ba1 Cu1 O1 1_545 5_555 128.514(4)
Ba1 Cu1 O3 1_545 1_545 56.408(4)
Ba1 Cu1 O3 1_545 . 123.592(4)
Ba1 Cu1 O3 1_545 3_555 123.592(4)
Ba1 Cu1 O3 1_545 3_655 56.408(4)
Ba1 Cu1 Al1 1_545 . 0
Ba1 Cu1 Ba1 . 5_545 180.0(5)
Ba1 Cu1 Ba1 . 5_555 112.815(8)
Ba1 Cu1 Ba1 . 5_645 112.815(8)
Ba1 Cu1 Ba1 . 5_655 77.028(9)
Ba1 Cu1 O1 . . 51.486(4)
Ba1 Cu1 O1 . 5_555 128.514(4)
Ba1 Cu1 O3 . 1_545 123.592(4)
Ba1 Cu1 O3 . . 56.408(4)
Ba1 Cu1 O3 . 3_555 123.592(4)
Ba1 Cu1 O3 . 3_655 56.408(4)
Ba1 Cu1 Al1 . . 0
Ba1 Cu1 Ba1 5_545 5_555 67.185(8)
Ba1 Cu1 Ba1 5_545 5_645 67.185(8)
Ba1 Cu1 Ba1 5_545 5_655 102.972(9)
Ba1 Cu1 O1 5_545 . 128.514(4)
Ba1 Cu1 O1 5_545 5_555 51.486(4)
Ba1 Cu1 O3 5_545 1_545 56.408(4)
Ba1 Cu1 O3 5_545 . 123.592(4)
Ba1 Cu1 O3 5_545 3_555 56.408(4)
Ba1 Cu1 O3 5_545 3_655 123.592(4)
Ba1 Cu1 Al1 5_545 . 0
Ba1 Cu1 Ba1 5_555 5_645 102.972(9)
Ba1 Cu1 Ba1 5_555 5_655 67.185(8)
Ba1 Cu1 O1 5_555 . 128.514(4)
Ba1 Cu1 O1 5_555 5_555 51.486(4)
Ba1 Cu1 O3 5_555 1_545 123.592(4)
Ba1 Cu1 O3 5_555 . 56.408(4)
Ba1 Cu1 O3 5_555 3_555 56.408(4)
Ba1 Cu1 O3 5_555 3_655 123.592(4)
Ba1 Cu1 Al1 5_555 . 0
Ba1 Cu1 Ba1 5_645 5_655 67.185(8)
Ba1 Cu1 O1 5_645 . 128.514(4)
Ba1 Cu1 O1 5_645 5_555 51.486(4)
Ba1 Cu1 O3 5_645 1_545 56.408(4)
Ba1 Cu1 O3 5_645 . 123.592(4)
Ba1 Cu1 O3 5_645 3_555 123.592(4)
Ba1 Cu1 O3 5_645 3_655 56.408(4)
Ba1 Cu1 Al1 5_645 . 0
Ba1 Cu1 O1 5_655 . 128.514(4)
Ba1 Cu1 O1 5_655 5_555 51.486(4)
Ba1 Cu1 O3 5_655 1_545 123.592(4)
Ba1 Cu1 O3 5_655 . 56.408(4)
Ba1 Cu1 O3 5_655 3_555 123.592(4)
Ba1 Cu1 O3 5_655 3_655 56.408(4)
Ba1 Cu1 Al1 5_655 . 0
O1 Cu1 O1 . 5_555 180.0(5)
O1 Cu1 O3 . 1_545 90
O1 Cu1 O3 . . 90
O1 Cu1 O3 . 3_555 90
O1 Cu1 O3 . 3_655 90
O1 Cu1 Al1 . . 0
O1 Cu1 O3 5_555 1_545 90
O1 Cu1 O3 5_555 . 90
O1 Cu1 O3 5_555 3_555 90
O1 Cu1 O3 5_555 3_655 90
O1 Cu1 Al1 5_555 . 0
O3 Cu1 O3 1_545 . 180.0(5)
O3 Cu1 O3 1_545 3_555 90
O3 Cu1 O3 1_545 3_655 90
O3 Cu1 Al1 1_545 . 0
O3 Cu1 O3 . 3_555 90
O3 Cu1 O3 . 3_655 90
O3 Cu1 Al1 . . 0
O3 Cu1 O3 3_555 3_655 180.0(5)
O3 Cu1 Al1 3_555 . 0
O3 Cu1 Al1 3_655 . 0
Ba1 Cu2 Ba1 1_445 1_455 69.596(9)
Ba1 Cu2 Ba1 1_445 1_545 69.596(9)
Ba1 Cu2 Ba1 1_445 . 107.622(9)
Ba1 Cu2 Y1 1_445 1_445 67.729(8)
Ba1 Cu2 Y1 1_445 1_455 107.990(9)
Ba1 Cu2 Y1 1_445 1_545 107.990(9)
Ba1 Cu2 Y1 1_445 . 175.3503(3)
Ba1 Cu2 O2 1_445 1_455 60.544(5)
Ba1 Cu2 O2 1_445 . 129.831(4)
Ba1 Cu2 O2 1_445 3_545 60.544(5)
Ba1 Cu2 O2 1_445 3_555 129.831(4)
Ba1 Cu2 Ca1 1_445 1_445 67.729(8)
Ba1 Cu2 Ca1 1_445 1_455 107.990(9)
Ba1 Cu2 Ca1 1_445 1_545 107.990(9)
Ba1 Cu2 Ca1 1_445 . 175.3503(3)
Ba1 Cu2 Ba1 1_455 1_545 107.622(9)
Ba1 Cu2 Ba1 1_455 . 69.596(9)
Ba1 Cu2 Y1 1_455 1_445 107.990(9)
Ba1 Cu2 Y1 1_455 1_455 67.729(8)
Ba1 Cu2 Y1 1_455 1_545 175.3503(3)
Ba1 Cu2 Y1 1_455 . 107.990(9)
Ba1 Cu2 O2 1_455 1_455 60.544(5)
Ba1 Cu2 O2 1_455 . 129.831(4)
Ba1 Cu2 O2 1_455 3_545 129.831(4)
Ba1 Cu2 O2 1_455 3_555 60.544(5)
Ba1 Cu2 Ca1 1_455 1_445 107.990(9)
Ba1 Cu2 Ca1 1_455 1_455 67.729(8)
Ba1 Cu2 Ca1 1_455 1_545 175.3503(3)
Ba1 Cu2 Ca1 1_455 . 107.990(9)
Ba1 Cu2 Ba1 1_545 . 69.596(9)
Ba1 Cu2 Y1 1_545 1_445 107.990(9)
Ba1 Cu2 Y1 1_545 1_455 175.3503(3)
Ba1 Cu2 Y1 1_545 1_545 67.729(8)
Ba1 Cu2 Y1 1_545 . 107.990(9)
Ba1 Cu2 O2 1_545 1_455 129.831(4)
Ba1 Cu2 O2 1_545 . 60.544(5)
Ba1 Cu2 O2 1_545 3_545 60.544(5)
Ba1 Cu2 O2 1_545 3_555 129.831(4)
Ba1 Cu2 Ca1 1_545 1_445 107.990(9)
Ba1 Cu2 Ca1 1_545 1_455 175.3503(3)
Ba1 Cu2 Ca1 1_545 1_545 67.729(8)
Ba1 Cu2 Ca1 1_545 . 107.990(9)
Ba1 Cu2 Y1 . 1_445 175.3503(3)
Ba1 Cu2 Y1 . 1_455 107.990(9)
Ba1 Cu2 Y1 . 1_545 107.990(9)
Ba1 Cu2 Y1 . . 67.729(8)
Ba1 Cu2 O2 . 1_455 129.831(4)
Ba1 Cu2 O2 . . 60.544(5)
Ba1 Cu2 O2 . 3_545 129.831(4)
Ba1 Cu2 O2 . 3_555 60.544(5)
Ba1 Cu2 Ca1 . 1_445 175.3503(3)
Ba1 Cu2 Ca1 . 1_455 107.990(9)
Ba1 Cu2 Ca1 . 1_545 107.990(9)
Ba1 Cu2 Ca1 . . 67.729(8)
Y1 Cu2 Y1 1_445 1_455 74.120(9)
Y1 Cu2 Y1 1_445 1_545 74.120(9)
Y1 Cu2 Y1 1_445 . 116.921(8)
Y1 Cu2 O2 1_445 1_455 48.414(4)
Y1 Cu2 O2 1_445 . 122.138(5)
Y1 Cu2 O2 1_445 3_545 48.414(4)
Y1 Cu2 O2 1_445 3_555 122.138(5)
Y1 Cu2 Ca1 1_445 1_445 0.0(5)
Y1 Cu2 Ca1 1_445 1_455 74.120(9)
Y1 Cu2 Ca1 1_445 1_545 74.120(9)
Y1 Cu2 Ca1 1_445 . 116.921(8)
Y1 Cu2 Y1 1_455 1_545 116.921(8)
Y1 Cu2 Y1 1_455 . 74.120(9)
Y1 Cu2 O2 1_455 1_455 48.414(4)
Y1 Cu2 O2 1_455 . 122.138(5)
Y1 Cu2 O2 1_455 3_545 122.138(5)
Y1 Cu2 O2 1_455 3_555 48.414(4)
Y1 Cu2 Ca1 1_455 1_445 74.120(9)
Y1 Cu2 Ca1 1_455 1_455 0.0(5)
Y1 Cu2 Ca1 1_455 1_545 116.921(8)
Y1 Cu2 Ca1 1_455 . 74.120(9)
Y1 Cu2 Y1 1_545 . 74.120(9)
Y1 Cu2 O2 1_545 1_455 122.138(5)
Y1 Cu2 O2 1_545 . 48.414(4)
Y1 Cu2 O2 1_545 3_545 48.414(4)
Y1 Cu2 O2 1_545 3_555 122.138(5)
Y1 Cu2 Ca1 1_545 1_445 74.120(9)
Y1 Cu2 Ca1 1_545 1_455 116.921(8)
Y1 Cu2 Ca1 1_545 1_545 0.0(5)
Y1 Cu2 Ca1 1_545 . 74.120(9)
Y1 Cu2 O2 . 1_455 122.138(5)
Y1 Cu2 O2 . . 48.414(4)
Y1 Cu2 O2 . 3_545 122.138(5)
Y1 Cu2 O2 . 3_555 48.414(4)
Y1 Cu2 Ca1 . 1_445 116.921(8)
Y1 Cu2 Ca1 . 1_455 74.120(9)
Y1 Cu2 Ca1 . 1_545 74.120(9)
Y1 Cu2 Ca1 . . 0.0(5)
O2 Cu2 O2 1_455 . 165.526(3)
O2 Cu2 O2 1_455 3_545 89.0907(3)
O2 Cu2 O2 1_455 3_555 89.0907(3)
O2 Cu2 Ca1 1_455 1_445 48.414(4)
O2 Cu2 Ca1 1_455 1_455 48.414(4)
O2 Cu2 Ca1 1_455 1_545 122.138(5)
O2 Cu2 Ca1 1_455 . 122.138(5)
O2 Cu2 O2 . 3_545 89.0907(3)
O2 Cu2 O2 . 3_555 89.0907(3)
O2 Cu2 Ca1 . 1_445 122.138(5)
O2 Cu2 Ca1 . 1_455 122.138(5)
O2 Cu2 Ca1 . 1_545 48.414(4)
O2 Cu2 Ca1 . . 48.414(4)
O2 Cu2 O2 3_545 3_555 165.526(3)
O2 Cu2 Ca1 3_545 1_445 48.414(4)
O2 Cu2 Ca1 3_545 1_455 122.138(5)
O2 Cu2 Ca1 3_545 1_545 48.414(4)
O2 Cu2 Ca1 3_545 . 122.138(5)
O2 Cu2 Ca1 3_555 1_445 122.138(5)
O2 Cu2 Ca1 3_555 1_455 48.414(4)
O2 Cu2 Ca1 3_555 1_545 122.138(5)
O2 Cu2 Ca1 3_555 . 48.414(4)
Ca1 Cu2 Ca1 1_445 1_455 74.120(9)
Ca1 Cu2 Ca1 1_445 1_545 74.120(9)
Ca1 Cu2 Ca1 1_445 . 116.921(8)
Ca1 Cu2 Ca1 1_455 1_545 116.921(8)
Ca1 Cu2 Ca1 1_455 . 74.120(9)
Ca1 Cu2 Ca1 1_545 . 74.120(9)
Ba1 O1 Ba1 1_445 1_455 89.051(10)
Ba1 O1 Ba1 1_445 1_545 89.051(10)
Ba1 O1 Ba1 1_445 . 165.213(2)
Ba1 O1 Cu1 1_445 . 97.3936(12)
Ba1 O1 Ba1 1_455 1_545 165.213(2)
Ba1 O1 Ba1 1_455 . 89.051(10)
Ba1 O1 Cu1 1_455 . 97.3936(12)
Ba1 O1 Ba1 1_545 . 89.051(10)
Ba1 O1 Cu1 1_545 . 97.3936(12)
Ba1 O1 Cu1 . . 97.3936(12)
Y1 O2 Y1 1_545 . 106.924(10)
Y1 O2 Cu2 1_545 . 94.3012(11)
Y1 O2 Cu2 1_545 1_655 94.3012(11)
Y1 O2 Ca1 1_545 1_545 0.0(5)
Y1 O2 Ca1 1_545 . 106.924(10)
Y1 O2 Cu2 . . 94.3012(11)
Y1 O2 Cu2 . 1_655 94.3012(11)
Y1 O2 Ca1 . 1_545 106.924(10)
Y1 O2 Ca1 . . 0.0(5)
Cu2 O2 Cu2 . 1_655 165.526(3)
Cu2 O2 Ca1 . 1_545 94.3012(11)
Cu2 O2 Ca1 . . 94.3012(11)
Cu2 O2 Ca1 1_655 1_545 94.3012(11)
Cu2 O2 Ca1 1_655 . 94.3012(11)
Ca1 O2 Ca1 1_545 . 106.924(10)
Cu1 O3 Cu1 . 1_565 180.0(5)
Ba1 Ca1 Ba1 . 5_656 180.0(5)
Ba1 Ca1 Y1 . 1_455 90
Ba1 Ca1 Y1 . 1_545 90
Ba1 Ca1 Y1 . . 0
Ba1 Ca1 Y1 . 1_565 90
Ba1 Ca1 Y1 . 1_655 90
Ba1 Ca1 Cu2 . . 58.461(4)
Ba1 Ca1 Cu2 . 1_565 58.461(4)
Ba1 Ca1 Cu2 . 1_655 58.461(4)
Ba1 Ca1 Cu2 . 1_665 58.461(4)
Ba1 Ca1 Cu2 . 5_556 121.539(4)
Ba1 Ca1 Cu2 . 5_566 121.539(4)
Ba1 Ca1 Cu2 . 5_656 121.539(4)
Ba1 Ca1 Cu2 . 5_666 121.539(4)
Ba1 Ca1 O2 . . 53.462(5)
Ba1 Ca1 O2 . 1_565 53.462(5)
Ba1 Ca1 O2 . 3_555 53.462(5)
Ba1 Ca1 O2 . 3_655 53.462(5)
Ba1 Ca1 O2 . 5_656 126.538(5)
Ba1 Ca1 O2 . 5_666 126.538(5)
Ba1 Ca1 O2 . 7_556 126.538(5)
Ba1 Ca1 O2 . 7_656 126.538(5)
Ba1 Ca1 Ca1 . 1_455 90
Ba1 Ca1 Ca1 . 1_545 90
Ba1 Ca1 Ca1 . 1_565 90
Ba1 Ca1 Ca1 . 1_655 90
Ba1 Ca1 Y1 5_656 1_455 90
Ba1 Ca1 Y1 5_656 1_545 90
Ba1 Ca1 Y1 5_656 . 0
Ba1 Ca1 Y1 5_656 1_565 90
Ba1 Ca1 Y1 5_656 1_655 90
Ba1 Ca1 Cu2 5_656 . 121.539(4)
Ba1 Ca1 Cu2 5_656 1_565 121.539(4)
Ba1 Ca1 Cu2 5_656 1_655 121.539(4)
Ba1 Ca1 Cu2 5_656 1_665 121.539(4)
Ba1 Ca1 Cu2 5_656 5_556 58.461(4)
Ba1 Ca1 Cu2 5_656 5_566 58.461(4)
Ba1 Ca1 Cu2 5_656 5_656 58.461(4)
Ba1 Ca1 Cu2 5_656 5_666 58.461(4)
Ba1 Ca1 O2 5_656 . 126.538(5)
Ba1 Ca1 O2 5_656 1_565 126.538(5)
Ba1 Ca1 O2 5_656 3_555 126.538(5)
Ba1 Ca1 O2 5_656 3_655 126.538(5)
Ba1 Ca1 O2 5_656 5_656 53.462(5)
Ba1 Ca1 O2 5_656 5_666 53.462(5)
Ba1 Ca1 O2 5_656 7_556 53.462(5)
Ba1 Ca1 O2 5_656 7_656 53.462(5)
Ba1 Ca1 Ca1 5_656 1_455 90
Ba1 Ca1 Ca1 5_656 1_545 90
Ba1 Ca1 Ca1 5_656 1_565 90
Ba1 Ca1 Ca1 5_656 1_655 90
Y1 Ca1 Y1 1_455 1_545 90
Y1 Ca1 Y1 1_455 . 0
Y1 Ca1 Y1 1_455 1_565 90
Y1 Ca1 Y1 1_455 1_655 180.0(5)
Y1 Ca1 Cu2 1_455 . 52.940(4)
Y1 Ca1 Cu2 1_455 1_565 52.940(4)
Y1 Ca1 Cu2 1_455 1_655 127.060(4)
Y1 Ca1 Cu2 1_455 1_665 127.060(4)
Y1 Ca1 Cu2 1_455 5_556 52.940(4)
Y1 Ca1 Cu2 1_455 5_566 52.940(4)
Y1 Ca1 Cu2 1_455 5_656 127.060(4)
Y1 Ca1 Cu2 1_455 5_666 127.060(4)
Y1 Ca1 O2 1_455 . 90
Y1 Ca1 O2 1_455 1_565 90
Y1 Ca1 O2 1_455 3_555 36.538(5)
Y1 Ca1 O2 1_455 3_655 143.462(5)
Y1 Ca1 O2 1_455 5_656 90
Y1 Ca1 O2 1_455 5_666 90
Y1 Ca1 O2 1_455 7_556 36.538(5)
Y1 Ca1 O2 1_455 7_656 143.462(5)
Y1 Ca1 Ca1 1_455 1_455 0.0(5)
Y1 Ca1 Ca1 1_455 1_545 90
Y1 Ca1 Ca1 1_455 1_565 90
Y1 Ca1 Ca1 1_455 1_655 180.0(5)
Y1 Ca1 Y1 1_545 . 0
Y1 Ca1 Y1 1_545 1_565 180.0(5)
Y1 Ca1 Y1 1_545 1_655 90
Y1 Ca1 Cu2 1_545 . 52.940(4)
Y1 Ca1 Cu2 1_545 1_565 127.060(4)
Y1 Ca1 Cu2 1_545 1_655 52.940(4)
Y1 Ca1 Cu2 1_545 1_665 127.060(4)
Y1 Ca1 Cu2 1_545 5_556 52.940(4)
Y1 Ca1 Cu2 1_545 5_566 127.060(4)
Y1 Ca1 Cu2 1_545 5_656 52.940(4)
Y1 Ca1 Cu2 1_545 5_666 127.060(4)
Y1 Ca1 O2 1_545 . 36.538(5)
Y1 Ca1 O2 1_545 1_565 143.462(5)
Y1 Ca1 O2 1_545 3_555 90
Y1 Ca1 O2 1_545 3_655 90
Y1 Ca1 O2 1_545 5_656 36.538(5)
Y1 Ca1 O2 1_545 5_666 143.462(5)
Y1 Ca1 O2 1_545 7_556 90
Y1 Ca1 O2 1_545 7_656 90
Y1 Ca1 Ca1 1_545 1_455 90
Y1 Ca1 Ca1 1_545 1_545 0.0(5)
Y1 Ca1 Ca1 1_545 1_565 180.0(5)
Y1 Ca1 Ca1 1_545 1_655 90
Y1 Ca1 Y1 . 1_565 0
Y1 Ca1 Y1 . 1_655 0
Y1 Ca1 Cu2 . . 0
Y1 Ca1 Cu2 . 1_565 0
Y1 Ca1 Cu2 . 1_655 0
Y1 Ca1 Cu2 . 1_665 0
Y1 Ca1 Cu2 . 5_556 0
Y1 Ca1 Cu2 . 5_566 0
Y1 Ca1 Cu2 . 5_656 0
Y1 Ca1 Cu2 . 5_666 0
Y1 Ca1 O2 . . 0
Y1 Ca1 O2 . 1_565 0
Y1 Ca1 O2 . 3_555 0
Y1 Ca1 O2 . 3_655 0
Y1 Ca1 O2 . 5_656 0
Y1 Ca1 O2 . 5_666 0
Y1 Ca1 O2 . 7_556 0
Y1 Ca1 O2 . 7_656 0
Y1 Ca1 Ca1 . 1_455 0
Y1 Ca1 Ca1 . 1_545 0
Y1 Ca1 Ca1 . 1_565 0
Y1 Ca1 Ca1 . 1_655 0
Y1 Ca1 Y1 1_565 1_655 90
Y1 Ca1 Cu2 1_565 . 127.060(4)
Y1 Ca1 Cu2 1_565 1_565 52.940(4)
Y1 Ca1 Cu2 1_565 1_655 127.060(4)
Y1 Ca1 Cu2 1_565 1_665 52.940(4)
Y1 Ca1 Cu2 1_565 5_556 127.060(4)
Y1 Ca1 Cu2 1_565 5_566 52.940(4)
Y1 Ca1 Cu2 1_565 5_656 127.060(4)
Y1 Ca1 Cu2 1_565 5_666 52.940(4)
Y1 Ca1 O2 1_565 . 143.462(5)
Y1 Ca1 O2 1_565 1_565 36.538(5)
Y1 Ca1 O2 1_565 3_555 90
Y1 Ca1 O2 1_565 3_655 90
Y1 Ca1 O2 1_565 5_656 143.462(5)
Y1 Ca1 O2 1_565 5_666 36.538(5)
Y1 Ca1 O2 1_565 7_556 90
Y1 Ca1 O2 1_565 7_656 90
Y1 Ca1 Ca1 1_565 1_455 90
Y1 Ca1 Ca1 1_565 1_545 180.0(5)
Y1 Ca1 Ca1 1_565 1_565 0.0(5)
Y1 Ca1 Ca1 1_565 1_655 90
Y1 Ca1 Cu2 1_655 . 127.060(4)
Y1 Ca1 Cu2 1_655 1_565 127.060(4)
Y1 Ca1 Cu2 1_655 1_655 52.940(4)
Y1 Ca1 Cu2 1_655 1_665 52.940(4)
Y1 Ca1 Cu2 1_655 5_556 127.060(4)
Y1 Ca1 Cu2 1_655 5_566 127.060(4)
Y1 Ca1 Cu2 1_655 5_656 52.940(4)
Y1 Ca1 Cu2 1_655 5_666 52.940(4)
Y1 Ca1 O2 1_655 . 90
Y1 Ca1 O2 1_655 1_565 90
Y1 Ca1 O2 1_655 3_555 143.462(5)
Y1 Ca1 O2 1_655 3_655 36.538(5)
Y1 Ca1 O2 1_655 5_656 90
Y1 Ca1 O2 1_655 5_666 90
Y1 Ca1 O2 1_655 7_556 143.462(5)
Y1 Ca1 O2 1_655 7_656 36.538(5)
Y1 Ca1 Ca1 1_655 1_455 180.0(5)
Y1 Ca1 Ca1 1_655 1_545 90
Y1 Ca1 Ca1 1_655 1_565 90
Y1 Ca1 Ca1 1_655 1_655 0.0(5)
Cu2 Ca1 Cu2 . 1_565 74.120(9)
Cu2 Ca1 Cu2 . 1_655 74.120(9)
Cu2 Ca1 Cu2 . 1_665 116.921(8)
Cu2 Ca1 Cu2 . 5_556 63.079(8)
Cu2 Ca1 Cu2 . 5_566 105.880(9)
Cu2 Ca1 Cu2 . 5_656 105.880(9)
Cu2 Ca1 Cu2 . 5_666 180.0(5)
Cu2 Ca1 O2 . . 37.285(4)
Cu2 Ca1 O2 . 1_565 99.950(8)
Cu2 Ca1 O2 . 3_555 37.285(4)
Cu2 Ca1 O2 . 3_655 99.950(8)
Cu2 Ca1 O2 . 5_656 80.050(8)
Cu2 Ca1 O2 . 5_666 142.715(4)
Cu2 Ca1 O2 . 7_556 80.050(8)
Cu2 Ca1 O2 . 7_656 142.715(4)
Cu2 Ca1 Ca1 . 1_455 52.940(4)
Cu2 Ca1 Ca1 . 1_545 52.940(4)
Cu2 Ca1 Ca1 . 1_565 127.060(4)
Cu2 Ca1 Ca1 . 1_655 127.060(4)
Cu2 Ca1 Cu2 1_565 1_655 116.921(8)
Cu2 Ca1 Cu2 1_565 1_665 74.120(9)
Cu2 Ca1 Cu2 1_565 5_556 105.880(9)
Cu2 Ca1 Cu2 1_565 5_566 63.079(8)
Cu2 Ca1 Cu2 1_565 5_656 180.0(5)
Cu2 Ca1 Cu2 1_565 5_666 105.880(9)
Cu2 Ca1 O2 1_565 . 99.950(8)
Cu2 Ca1 O2 1_565 1_565 37.285(4)
Cu2 Ca1 O2 1_565 3_555 37.285(4)
Cu2 Ca1 O2 1_565 3_655 99.950(8)
Cu2 Ca1 O2 1_565 5_656 142.715(4)
Cu2 Ca1 O2 1_565 5_666 80.050(8)
Cu2 Ca1 O2 1_565 7_556 80.050(8)
Cu2 Ca1 O2 1_565 7_656 142.715(4)
Cu2 Ca1 Ca1 1_565 1_455 52.940(4)
Cu2 Ca1 Ca1 1_565 1_545 127.060(4)
Cu2 Ca1 Ca1 1_565 1_565 52.940(4)
Cu2 Ca1 Ca1 1_565 1_655 127.060(4)
Cu2 Ca1 Cu2 1_655 1_665 74.120(9)
Cu2 Ca1 Cu2 1_655 5_556 105.880(9)
Cu2 Ca1 Cu2 1_655 5_566 180.0(5)
Cu2 Ca1 Cu2 1_655 5_656 63.079(8)
Cu2 Ca1 Cu2 1_655 5_666 105.880(9)
Cu2 Ca1 O2 1_655 . 37.285(4)
Cu2 Ca1 O2 1_655 1_565 99.950(8)
Cu2 Ca1 O2 1_655 3_555 99.950(8)
Cu2 Ca1 O2 1_655 3_655 37.285(4)
Cu2 Ca1 O2 1_655 5_656 80.050(8)
Cu2 Ca1 O2 1_655 5_666 142.715(4)
Cu2 Ca1 O2 1_655 7_556 142.715(4)
Cu2 Ca1 O2 1_655 7_656 80.050(8)
Cu2 Ca1 Ca1 1_655 1_455 127.060(4)
Cu2 Ca1 Ca1 1_655 1_545 52.940(4)
Cu2 Ca1 Ca1 1_655 1_565 127.060(4)
Cu2 Ca1 Ca1 1_655 1_655 52.940(4)
Cu2 Ca1 Cu2 1_665 5_556 180.0(5)
Cu2 Ca1 Cu2 1_665 5_566 105.880(9)
Cu2 Ca1 Cu2 1_665 5_656 105.880(9)
Cu2 Ca1 Cu2 1_665 5_666 63.079(8)
Cu2 Ca1 O2 1_665 . 99.950(8)
Cu2 Ca1 O2 1_665 1_565 37.285(4)
Cu2 Ca1 O2 1_665 3_555 99.950(8)
Cu2 Ca1 O2 1_665 3_655 37.285(4)
Cu2 Ca1 O2 1_665 5_656 142.715(4)
Cu2 Ca1 O2 1_665 5_666 80.050(8)
Cu2 Ca1 O2 1_665 7_556 142.715(4)
Cu2 Ca1 O2 1_665 7_656 80.050(8)
Cu2 Ca1 Ca1 1_665 1_455 127.060(4)
Cu2 Ca1 Ca1 1_665 1_545 127.060(4)
Cu2 Ca1 Ca1 1_665 1_565 52.940(4)
Cu2 Ca1 Ca1 1_665 1_655 52.940(4)
Cu2 Ca1 Cu2 5_556 5_566 74.120(9)
Cu2 Ca1 Cu2 5_556 5_656 74.120(9)
Cu2 Ca1 Cu2 5_556 5_666 116.921(8)
Cu2 Ca1 O2 5_556 . 80.050(8)
Cu2 Ca1 O2 5_556 1_565 142.715(4)
Cu2 Ca1 O2 5_556 3_555 80.050(8)
Cu2 Ca1 O2 5_556 3_655 142.715(4)
Cu2 Ca1 O2 5_556 5_656 37.285(4)
Cu2 Ca1 O2 5_556 5_666 99.950(8)
Cu2 Ca1 O2 5_556 7_556 37.285(4)
Cu2 Ca1 O2 5_556 7_656 99.950(8)
Cu2 Ca1 Ca1 5_556 1_455 52.940(4)
Cu2 Ca1 Ca1 5_556 1_545 52.940(4)
Cu2 Ca1 Ca1 5_556 1_565 127.060(4)
Cu2 Ca1 Ca1 5_556 1_655 127.060(4)
Cu2 Ca1 Cu2 5_566 5_656 116.921(8)
Cu2 Ca1 Cu2 5_566 5_666 74.120(9)
Cu2 Ca1 O2 5_566 . 142.715(4)
Cu2 Ca1 O2 5_566 1_565 80.050(8)
Cu2 Ca1 O2 5_566 3_555 80.050(8)
Cu2 Ca1 O2 5_566 3_655 142.715(4)
Cu2 Ca1 O2 5_566 5_656 99.950(8)
Cu2 Ca1 O2 5_566 5_666 37.285(4)
Cu2 Ca1 O2 5_566 7_556 37.285(4)
Cu2 Ca1 O2 5_566 7_656 99.950(8)
Cu2 Ca1 Ca1 5_566 1_455 52.940(4)
Cu2 Ca1 Ca1 5_566 1_545 127.060(4)
Cu2 Ca1 Ca1 5_566 1_565 52.940(4)
Cu2 Ca1 Ca1 5_566 1_655 127.060(4)
Cu2 Ca1 Cu2 5_656 5_666 74.120(9)
Cu2 Ca1 O2 5_656 . 80.050(8)
Cu2 Ca1 O2 5_656 1_565 142.715(4)
Cu2 Ca1 O2 5_656 3_555 142.715(4)
Cu2 Ca1 O2 5_656 3_655 80.050(8)
Cu2 Ca1 O2 5_656 5_656 37.285(4)
Cu2 Ca1 O2 5_656 5_666 99.950(8)
Cu2 Ca1 O2 5_656 7_556 99.950(8)
Cu2 Ca1 O2 5_656 7_656 37.285(4)
Cu2 Ca1 Ca1 5_656 1_455 127.060(4)
Cu2 Ca1 Ca1 5_656 1_545 52.940(4)
Cu2 Ca1 Ca1 5_656 1_565 127.060(4)
Cu2 Ca1 Ca1 5_656 1_655 52.940(4)
Cu2 Ca1 O2 5_666 . 142.715(4)
Cu2 Ca1 O2 5_666 1_565 80.050(8)
Cu2 Ca1 O2 5_666 3_555 142.715(4)
Cu2 Ca1 O2 5_666 3_655 80.050(8)
Cu2 Ca1 O2 5_666 5_656 99.950(8)
Cu2 Ca1 O2 5_666 5_666 37.285(4)
Cu2 Ca1 O2 5_666 7_556 99.950(8)
Cu2 Ca1 O2 5_666 7_656 37.285(4)
Cu2 Ca1 Ca1 5_666 1_455 127.060(4)
Cu2 Ca1 Ca1 5_666 1_545 127.060(4)
Cu2 Ca1 Ca1 5_666 1_565 52.940(4)
Cu2 Ca1 Ca1 5_666 1_655 52.940(4)
O2 Ca1 O2 . 1_565 106.924(10)
O2 Ca1 O2 . 3_555 69.240(4)
O2 Ca1 O2 . 3_655 69.240(4)
O2 Ca1 O2 . 5_656 73.076(10)
O2 Ca1 O2 . 5_666 180.0(5)
O2 Ca1 O2 . 7_556 110.760(4)
O2 Ca1 O2 . 7_656 110.760(4)
O2 Ca1 Ca1 . 1_455 90
O2 Ca1 Ca1 . 1_545 36.538(5)
O2 Ca1 Ca1 . 1_565 143.462(5)
O2 Ca1 Ca1 . 1_655 90
O2 Ca1 O2 1_565 3_555 69.240(4)
O2 Ca1 O2 1_565 3_655 69.240(4)
O2 Ca1 O2 1_565 5_656 180.0(5)
O2 Ca1 O2 1_565 5_666 73.076(10)
O2 Ca1 O2 1_565 7_556 110.760(4)
O2 Ca1 O2 1_565 7_656 110.760(4)
O2 Ca1 Ca1 1_565 1_455 90
O2 Ca1 Ca1 1_565 1_545 143.462(5)
O2 Ca1 Ca1 1_565 1_565 36.538(5)
O2 Ca1 Ca1 1_565 1_655 90
O2 Ca1 O2 3_555 3_655 106.924(10)
O2 Ca1 O2 3_555 5_656 110.760(4)
O2 Ca1 O2 3_555 5_666 110.760(4)
O2 Ca1 O2 3_555 7_556 73.076(10)
O2 Ca1 O2 3_555 7_656 180.0(5)
O2 Ca1 Ca1 3_555 1_455 36.538(5)
O2 Ca1 Ca1 3_555 1_545 90
O2 Ca1 Ca1 3_555 1_565 90
O2 Ca1 Ca1 3_555 1_655 143.462(5)
O2 Ca1 O2 3_655 5_656 110.760(4)
O2 Ca1 O2 3_655 5_666 110.760(4)
O2 Ca1 O2 3_655 7_556 180.0(5)
O2 Ca1 O2 3_655 7_656 73.076(10)
O2 Ca1 Ca1 3_655 1_455 143.462(5)
O2 Ca1 Ca1 3_655 1_545 90
O2 Ca1 Ca1 3_655 1_565 90
O2 Ca1 Ca1 3_655 1_655 36.538(5)
O2 Ca1 O2 5_656 5_666 106.924(10)
O2 Ca1 O2 5_656 7_556 69.240(4)
O2 Ca1 O2 5_656 7_656 69.240(4)
O2 Ca1 Ca1 5_656 1_455 90
O2 Ca1 Ca1 5_656 1_545 36.538(5)
O2 Ca1 Ca1 5_656 1_565 143.462(5)
O2 Ca1 Ca1 5_656 1_655 90
O2 Ca1 O2 5_666 7_556 69.240(4)
O2 Ca1 O2 5_666 7_656 69.240(4)
O2 Ca1 Ca1 5_666 1_455 90
O2 Ca1 Ca1 5_666 1_545 143.462(5)
O2 Ca1 Ca1 5_666 1_565 36.538(5)
O2 Ca1 Ca1 5_666 1_655 90
O2 Ca1 O2 7_556 7_656 106.924(10)
O2 Ca1 Ca1 7_556 1_455 36.538(5)
O2 Ca1 Ca1 7_556 1_545 90
O2 Ca1 Ca1 7_556 1_565 90
O2 Ca1 Ca1 7_556 1_655 143.462(5)
O2 Ca1 Ca1 7_656 1_455 143.462(5)
O2 Ca1 Ca1 7_656 1_545 90
O2 Ca1 Ca1 7_656 1_565 90
O2 Ca1 Ca1 7_656 1_655 36.538(5)
Ca1 Ca1 Ca1 1_455 1_545 90
Ca1 Ca1 Ca1 1_455 1_565 90
Ca1 Ca1 Ca1 1_455 1_655 180.0(5)
Ca1 Ca1 Ca1 1_545 1_565 180.0(5)
Ca1 Ca1 Ca1 1_545 1_655 90
Ca1 Ca1 Ca1 1_565 1_655 90
Ba1 Al1 Ba1 1_445 1_455 67.185(8)
Ba1 Al1 Ba1 1_445 1_545 67.185(8)
Ba1 Al1 Ba1 1_445 . 102.972(9)
Ba1 Al1 Ba1 1_445 5_545 77.028(9)
Ba1 Al1 Ba1 1_445 5_555 112.815(8)
Ba1 Al1 Ba1 1_445 5_645 112.815(8)
Ba1 Al1 Ba1 1_445 5_655 180.0(5)
Ba1 Al1 Cu1 1_445 . 0
Ba1 Al1 Ba1 1_455 1_545 102.972(9)
Ba1 Al1 Ba1 1_455 . 67.185(8)
Ba1 Al1 Ba1 1_455 5_545 112.815(8)
Ba1 Al1 Ba1 1_455 5_555 77.028(9)
Ba1 Al1 Ba1 1_455 5_645 180.0(5)
Ba1 Al1 Ba1 1_455 5_655 112.815(8)
Ba1 Al1 Cu1 1_455 . 0
Ba1 Al1 Ba1 1_545 . 67.185(8)
Ba1 Al1 Ba1 1_545 5_545 112.815(8)
Ba1 Al1 Ba1 1_545 5_555 180.0(5)
Ba1 Al1 Ba1 1_545 5_645 77.028(9)
Ba1 Al1 Ba1 1_545 5_655 112.815(8)
Ba1 Al1 Cu1 1_545 . 0
Ba1 Al1 Ba1 . 5_545 180.0(5)
Ba1 Al1 Ba1 . 5_555 112.815(8)
Ba1 Al1 Ba1 . 5_645 112.815(8)
Ba1 Al1 Ba1 . 5_655 77.028(9)
Ba1 Al1 Cu1 . . 0
Ba1 Al1 Ba1 5_545 5_555 67.185(8)
Ba1 Al1 Ba1 5_545 5_645 67.185(8)
Ba1 Al1 Ba1 5_545 5_655 102.972(9)
Ba1 Al1 Cu1 5_545 . 0
Ba1 Al1 Ba1 5_555 5_645 102.972(9)
Ba1 Al1 Ba1 5_555 5_655 67.185(8)
Ba1 Al1 Cu1 5_555 . 0
Ba1 Al1 Ba1 5_645 5_655 67.185(8)
Ba1 Al1 Cu1 5_645 . 0
Ba1 Al1 Cu1 5_655 . 0

loop_
_geom_bond_atom_site_label_1
_geom_bond_atom_site_label_2
_geom_bond_site_symmetry_2
_geom_bond_distance
Ba1 Ba1 1_455 3.8526(10)
Ba1 Ba1 1_545 3.8526(10)
Ba1 Ba1 1_565 3.8526(10)
Ba1 Ba1 1_655 3.8526(10)
Ba1 Ba1 5_655 4.3360(11)
Ba1 Y1 . 3.6650(9)
Ba1 Cu1 . 3.4816(5)
Ba1 Cu1 1_565 3.4816(5)
Ba1 Cu1 1_655 3.4816(5)
Ba1 Cu1 1_665 3.4816(5)
Ba1 Cu2 . 3.3754(5)
Ba1 Cu2 1_565 3.3754(5)
Ba1 Cu2 1_655 3.3754(5)
Ba1 Cu2 1_665 3.3754(5)
Ba1 O1 . 2.7470(5)
Ba1 O1 1_565 2.7470(5)
Ba1 O1 1_655 2.7470(5)
Ba1 O1 1_665 2.7470(5)
Ba1 Ca1 . 3.6650(9)
Ba1 Al1 . 3.4816(5)
Ba1 Al1 1_565 3.4816(5)
Ba1 Al1 1_655 3.4816(5)
Ba1 Al1 1_665 3.4816(5)
Y1 Cu2 . 3.1964(5)
Y1 Cu2 1_565 3.1964(5)
Y1 Cu2 1_655 3.1964(5)
Y1 Cu2 1_665 3.1964(5)
Y1 Cu2 5_556 3.1964(5)
Y1 Cu2 5_566 3.1964(5)
Y1 Cu2 5_656 3.1964(5)
Y1 Cu2 5_666 3.1964(5)
Y1 O2 . 2.3975(5)
Y1 O2 1_565 2.3975(5)
Y1 O2 3_555 2.3975(5)
Y1 O2 3_655 2.3975(5)
Y1 O2 5_656 2.3975(5)
Y1 O2 5_666 2.3975(5)
Y1 O2 7_556 2.3975(5)
Y1 O2 7_656 2.3975(5)
Y1 Ca1 1_455 3.8526(10)
Y1 Ca1 1_545 3.8526(10)
Y1 Ca1 . 0
Y1 Ca1 1_565 3.8526(10)
Y1 Ca1 1_655 3.8526(10)
Cu1 O1 . 1.8145(5)
Cu1 O1 5_555 1.8145(5)
Cu1 O3 1_545 1.9263(5)
Cu1 O3 . 1.9263(5)
Cu1 O3 3_555 1.9263(5)
Cu1 O3 3_655 1.9263(5)
Cu1 Al1 . 0
Cu2 O2 1_455 1.9418(5)
Cu2 O2 . 1.9418(5)
Cu2 O2 3_545 1.9418(5)
Cu2 O2 3_555 1.9418(5)
Cu2 Ca1 1_445 3.1964(5)
Cu2 Ca1 1_455 3.1964(5)
Cu2 Ca1 1_545 3.1964(5)
Cu2 Ca1 . 3.1964(5)
O2 Ca1 1_545 2.3975(5)
O2 Ca1 . 2.3975(5)
Ca1 Ca1 1_455 3.8526(10)
Ca1 Ca1 1_545 3.8526(10)
Ca1 Ca1 1_565 3.8526(10)
Ca1 Ca1 1_655 3.8526(10)
